data_4119415
loop_
_publ_author_name
'Govindasamy Jayamurugan'
'Oliver Dumele'
'Jean-Paul Gisselbrecht'
'Corinne Boudon'
'W. Bernd Schweizer'
'Bruno Bernet'
'Fran\,cois Diederich'

_publ_contact_author_email schweizer@org.chem.ethz.ch
_publ_contact_author_name 'B. Schweizer'
_publ_section_title
;
 Expanding the Chemical Structure Space of Opto-Electronic Molecular
 Materials: Unprecedented Push-Pull Chromophores by Reaction of a
 Donor-Substituted Tetracyanofulvene with Electron-Rich Alkynes
;
_journal_name_full 'Journal of the American Chemical Society'
_journal_page_first 3599
_journal_page_last 3606
_journal_paper_doi 10.1021/ja312084s
_journal_volume 135
_journal_year 2013
_chemical_formula_moiety 'C44 H40 N8, 4(C7 H8)'
_chemical_formula_sum 'C72 H72 N8'
_chemical_formula_weight 1049.38
_chemical_name_systematic
; 
 ? 
;
_space_group_IT_number 14
_symmetry_cell_setting monoclinic
_symmetry_space_group_name_Hall '-P 2ybc'
_symmetry_space_group_name_H-M 'P 1 21/c 1'
_atom_sites_solution_hydrogens geom
_atom_sites_solution_primary direct
_atom_sites_solution_secondary difmap
_audit_creation_method SHELXL-97
_cell_angle_alpha 90.00
_cell_angle_beta 93.109(2)
_cell_angle_gamma 90.00
_cell_formula_units_Z 4
_cell_length_a 15.2956(9)
_cell_length_b 19.8622(10)
_cell_length_c 19.6049(9)
_cell_measurement_reflns_used 4437
_cell_measurement_temperature 100(2)
_cell_measurement_theta_max 22.31
_cell_measurement_theta_min 2.32
_cell_volume 5947.3(5)
_computing_cell_refinement 'Bruker SAINT'
_computing_data_collection 'Bruker APEX2'
_computing_data_reduction 'Bruker SAINT'
_computing_molecular_graphics 'Platon, Ortep'
_computing_publication_material 'Bruker SHELXTL'
_computing_structure_refinement 'OLEX2 (Dolomanov, 2009), SHELXL-97 (Sheldrick, 2008)'
_computing_structure_solution 'SHELXS-97 (Sheldrick, 2008)'
_diffrn_ambient_temperature 100(2)
_diffrn_measured_fraction_theta_full 0.998
_diffrn_measured_fraction_theta_max 0.998
_diffrn_measurement_device_type 'Bruker APEX-II CCD'
_diffrn_measurement_method '\f and \w scans'
_diffrn_radiation_monochromator graphite
_diffrn_radiation_source 'fine-focus sealed tube'
_diffrn_radiation_type MoK\a
_diffrn_radiation_wavelength 0.71073
_diffrn_reflns_av_R_equivalents 0.0813
_diffrn_reflns_av_sigmaI/netI 0.1057
_diffrn_reflns_limit_h_max 19
_diffrn_reflns_limit_h_min -19
_diffrn_reflns_limit_k_max 25
_diffrn_reflns_limit_k_min -25
_diffrn_reflns_limit_l_max 25
_diffrn_reflns_limit_l_min -22
_diffrn_reflns_number 52950
_diffrn_reflns_theta_full 27.52
_diffrn_reflns_theta_max 27.52
_diffrn_reflns_theta_min 1.68
_exptl_absorpt_coefficient_mu 0.069
_exptl_absorpt_correction_T_max 0.9986
_exptl_absorpt_correction_T_min 0.9863
_exptl_absorpt_correction_type multi-scan
_exptl_absorpt_process_details SADABS
_exptl_crystal_colour black
_exptl_crystal_density_diffrn 1.172
_exptl_crystal_description plate
_exptl_crystal_F_000 2240
_exptl_crystal_size_max 0.20
_exptl_crystal_size_mid 0.16
_exptl_crystal_size_min 0.02
_refine_diff_density_max 1.010
_refine_diff_density_min -0.571
_refine_diff_density_rms 0.065
_refine_ls_extinction_method none
_refine_ls_goodness_of_fit_ref 1.172
_refine_ls_hydrogen_treatment constr
_refine_ls_matrix_type full
_refine_ls_number_parameters 704
_refine_ls_number_reflns 13655
_refine_ls_number_restraints 6
_refine_ls_restrained_S_all 1.179
_refine_ls_R_factor_all 0.1604
_refine_ls_R_factor_gt 0.0776
_refine_ls_shift/su_max 0.035
_refine_ls_shift/su_mean 0.001
_refine_ls_structure_factor_coef Fsqd
_refine_ls_weighting_details 'calc w=1/[\s^2^(Fo^2^)+(0.0900P)^2^+0.0000P] where P=(Fo^2^+2Fc^2^)/3'
_refine_ls_weighting_scheme calc
_refine_ls_wR_factor_gt 0.1832
_refine_ls_wR_factor_ref 0.2165
_reflns_number_gt 7206
_reflns_number_total 13655
_reflns_threshold_expression >2sigma(I)
_cod_data_source_file ja312084s_si_005.cif
_cod_data_source_block 9
_cod_database_code 4119415

loop_
_symmetry_equiv_pos_as_xyz
'x, y, z'
'-x, y+1/2, -z+1/2'
'-x, -y, -z'
'x, -y-1/2, z-1/2'

loop_
_atom_site_label
_atom_site_type_symbol
_atom_site_fract_x
_atom_site_fract_y
_atom_site_fract_z
_atom_site_U_iso_or_equiv
_atom_site_adp_type
_atom_site_occupancy
_atom_site_symmetry_multiplicity
_atom_site_calc_flag
_atom_site_refinement_flags
_atom_site_disorder_assembly
_atom_site_disorder_group
N7 N -0.13391(16) 0.42938(13) 0.30230(13) 0.0293(6) Uani 1 1 d . . .
N14 N -0.48207(15) 0.25940(14) 0.16067(13) 0.0302(6) Uani 1 1 d . . .
N18 N -0.09632(16) 0.18017(13) 0.04610(13) 0.0301(6) Uani 1 1 d . . .
N25 N 0.31770(16) 0.14042(14) 0.05885(13) 0.0341(7) Uani 1 1 d . . .
N31 N 0.29040(18) 0.28193(15) 0.33328(14) 0.0390(7) Uani 1 1 d . . .
N33 N 0.39848(18) 0.39690(15) 0.17265(15) 0.0406(7) Uani 1 1 d . . .
N40 N 0.10540(18) 0.55568(13) -0.01531(12) 0.0324(6) Uani 1 1 d . . .
N49 N 0.11788(15) 0.46931(11) 0.51628(11) 0.0209(5) Uani 1 1 d . . .
C1 C -0.06499(17) 0.33569(13) 0.23169(13) 0.0170(6) Uani 1 1 d . . .
C2 C -0.11503(17) 0.29841(13) 0.18371(13) 0.0170(6) Uani 1 1 d . . .
C3 C -0.05426(17) 0.26601(13) 0.14090(13) 0.0164(6) Uani 1 1 d . . .
C4 C 0.03131(17) 0.28339(13) 0.16128(13) 0.0172(6) Uani 1 1 d . . .
C5 C 0.02759(17) 0.32880(13) 0.21849(13) 0.0163(6) Uani 1 1 d . . .
C6 C -0.10219(18) 0.38717(15) 0.27166(14) 0.0211(6) Uani 1 1 d . . .
C8 C -0.20998(17) 0.29129(13) 0.17758(13) 0.0176(6) Uani 1 1 d . . .
C9 C -0.25922(18) 0.28564(14) 0.23552(14) 0.0221(6) Uani 1 1 d . . .
H9 H -0.2264 0.2896 0.2855 0.026 Uiso 1 1 calc R . .
C10 C -0.34860(18) 0.27520(15) 0.23039(15) 0.0256(7) Uani 1 1 d . . .
H10 H -0.3840 0.2701 0.2763 0.031 Uiso 1 1 calc R . .
C11 C -0.39403(18) 0.27116(14) 0.16647(15) 0.0223(6) Uani 1 1 d . . .
C7 C 0.17473(18) 0.37828(13) 0.20658(13) 0.0185(6) Uani 1 1 d . . .
C12 C -0.34511(18) 0.27905(15) 0.10786(14) 0.0230(6) Uani 1 1 d . . .
H12 H -0.3782 0.2783 0.0578 0.028 Uiso 1 1 calc R . .
C13 C -0.25543(18) 0.28771(14) 0.11391(14) 0.0205(6) Uani 1 1 d . . .
H13 H -0.2195 0.2918 0.0682 0.025 Uiso 1 1 calc R . .
C15 C -0.5293(2) 0.24363(18) 0.22137(17) 0.0361(8) Uani 1 1 d . . .
H15A H -0.5976 0.2328 0.2065 0.054 Uiso 1 1 calc R . .
H15B H -0.5260 0.2865 0.2561 0.054 Uiso 1 1 calc R . .
H15C H -0.4997 0.1998 0.2469 0.054 Uiso 1 1 calc R . .
C16 C -0.5283(2) 0.26031(19) 0.09402(17) 0.0395(9) Uani 1 1 d . . .
H16A H -0.5159 0.3079 0.0686 0.059 Uiso 1 1 calc R . .
H16B H -0.5984 0.2549 0.1001 0.059 Uiso 1 1 calc R . .
H16C H -0.5054 0.2188 0.0632 0.059 Uiso 1 1 calc R . .
C17 C -0.07742(18) 0.21808(15) 0.08869(14) 0.0203(6) Uani 1 1 d . . .
C19 C 0.10930(17) 0.25132(13) 0.13465(13) 0.0171(6) Uani 1 1 d . . .
C20 C 0.16552(18) 0.21378(14) 0.17857(14) 0.0200(6) Uani 1 1 d . . .
H20 H 0.1548 0.2129 0.2326 0.024 Uiso 1 1 calc R . .
C21 C 0.23485(18) 0.17754(14) 0.15400(15) 0.0230(7) Uani 1 1 d . . .
H21 H 0.2769 0.1488 0.1891 0.028 Uiso 1 1 calc R . .
C22 C 0.25099(18) 0.17777(15) 0.08439(15) 0.0235(7) Uani 1 1 d . . .
C23 C 0.19598(18) 0.21714(14) 0.04015(14) 0.0214(6) Uani 1 1 d . . .
H23 H 0.2083 0.2200 -0.0135 0.026 Uiso 1 1 calc R . .
C24 C 0.12606(17) 0.25221(14) 0.06534(14) 0.0195(6) Uani 1 1 d . . .
H24 H 0.0836 0.2809 0.0304 0.023 Uiso 1 1 calc R . .
C26 C 0.3690(2) 0.09488(18) 0.10404(19) 0.0445(9) Uani 1 1 d . . .
H26A H 0.4060 0.1241 0.1428 0.067 Uiso 1 1 calc R . .
H26B H 0.4141 0.0661 0.0742 0.067 Uiso 1 1 calc R . .
H26C H 0.3251 0.0605 0.1288 0.067 Uiso 1 1 calc R . .
C27 C 0.3390(2) 0.14685(18) -0.01180(17) 0.0404(9) Uani 1 1 d . . .
H27A H 0.2879 0.1232 -0.0445 0.061 Uiso 1 1 calc R . .
H27B H 0.4014 0.1223 -0.0193 0.061 Uiso 1 1 calc R . .
H27C H 0.3436 0.2000 -0.0250 0.061 Uiso 1 1 calc R . .
C28 C 0.09897(17) 0.36321(13) 0.24941(13) 0.0160(6) Uani 1 1 d . . .
C29 C 0.25749(18) 0.35836(14) 0.22824(14) 0.0206(6) Uani 1 1 d . . .
C30 C 0.27381(19) 0.31601(16) 0.28673(16) 0.0260(7) Uani 1 1 d . . .
C32 C 0.33535(19) 0.37988(15) 0.19592(15) 0.0261(7) Uani 1 1 d . . .
C34 C 0.15658(18) 0.42025(14) 0.14711(14) 0.0201(6) Uani 1 1 d . . .
C35 C 0.08978(18) 0.46950(14) 0.14895(14) 0.0213(6) Uani 1 1 d . . .
H35 H 0.0497 0.4711 0.1926 0.026 Uiso 1 1 calc R . .
C36 C 0.07419(19) 0.51503(14) 0.09745(14) 0.0246(7) Uani 1 1 d . . .
H36 H 0.0251 0.5535 0.1024 0.030 Uiso 1 1 calc R . .
C37 C 0.1220(2) 0.51204(14) 0.03757(14) 0.0252(7) Uani 1 1 d . . .
C38 C 0.18667(19) 0.46082(15) 0.03404(15) 0.0255(7) Uani 1 1 d . . .
H38 H 0.2230 0.4562 -0.0114 0.031 Uiso 1 1 calc R . .
C39 C 0.20364(18) 0.41709(14) 0.08754(14) 0.0218(6) Uani 1 1 d . . .
H39 H 0.2542 0.3795 0.0837 0.026 Uiso 1 1 calc R . .
C41 C 0.0433(2) 0.61076(16) -0.00872(17) 0.0364(8) Uani 1 1 d . . .
H41A H -0.0198 0.5905 0.0047 0.055 Uiso 1 1 calc R . .
H41B H 0.0354 0.6377 -0.0571 0.055 Uiso 1 1 calc R . .
H41C H 0.0678 0.6452 0.0312 0.055 Uiso 1 1 calc R . .
C42 C 0.1518(2) 0.55005(17) -0.07823(16) 0.0366(8) Uani 1 1 d . . .
H42A H 0.2205 0.5631 -0.0680 0.055 Uiso 1 1 calc R . .
H42B H 0.1226 0.5843 -0.1165 0.055 Uiso 1 1 calc R . .
H42C H 0.1470 0.4985 -0.0972 0.055 Uiso 1 1 calc R . .
C43 C 0.10178(17) 0.39098(14) 0.31694(13) 0.0175(6) Uani 1 1 d . . .
C44 C 0.15822(17) 0.44532(14) 0.33615(14) 0.0187(6) Uani 1 1 d . . .
H44 H 0.1989 0.4667 0.2983 0.022 Uiso 1 1 calc R . .
C45 C 0.16304(18) 0.47154(14) 0.40049(13) 0.0202(6) Uani 1 1 d . . .
H45 H 0.2063 0.5134 0.4122 0.024 Uiso 1 1 calc R . .
C46 C 0.11189(17) 0.44451(14) 0.45230(13) 0.0181(6) Uani 1 1 d . . .
C47 C 0.05535(17) 0.38973(14) 0.43429(13) 0.0185(6) Uani 1 1 d . . .
H47 H 0.0158 0.3677 0.4724 0.022 Uiso 1 1 calc R . .
C48 C 0.05059(17) 0.36465(14) 0.36897(13) 0.0183(6) Uani 1 1 d . . .
H48 H 0.0064 0.3235 0.3568 0.022 Uiso 1 1 calc R . .
C50 C 0.1805(2) 0.52278(15) 0.53499(15) 0.0270(7) Uani 1 1 d . . .
H50A H 0.2464 0.5063 0.5245 0.041 Uiso 1 1 calc R . .
H50B H 0.1777 0.5341 0.5892 0.041 Uiso 1 1 calc R . .
H50C H 0.1642 0.5678 0.5052 0.041 Uiso 1 1 calc R . .
C51 C 0.06582(19) 0.44221(15) 0.57033(14) 0.0235(7) Uani 1 1 d . . .
H51A H -0.0021 0.4368 0.5512 0.035 Uiso 1 1 calc R . .
H51B H 0.0691 0.4765 0.6138 0.035 Uiso 1 1 calc R . .
H51C H 0.0916 0.3932 0.5862 0.035 Uiso 1 1 calc R . .
C52 C 0.3682(2) 0.56087(19) 0.30093(18) 0.0434(9) Uani 1 1 d . . .
C53 C 0.3346(3) 0.60664(18) 0.34600(19) 0.0443(9) Uani 1 1 d . . .
H53 H 0.2964 0.6487 0.3262 0.053 Uiso 1 1 calc R . .
C54 C 0.3491(2) 0.59931(19) 0.41608(18) 0.0423(9) Uani 1 1 d . . .
H54 H 0.3228 0.6357 0.4504 0.051 Uiso 1 1 calc R . .
C55 C 0.3974(2) 0.5452(2) 0.4419(2) 0.0473(10) Uani 1 1 d . . .
H55 H 0.4091 0.5391 0.4964 0.057 Uiso 1 1 calc R . .
C56 C 0.4305(2) 0.4991(2) 0.3972(2) 0.0458(10) Uani 1 1 d . . .
H56 H 0.4678 0.4566 0.4171 0.055 Uiso 1 1 calc R . .
C57 C 0.4166(2) 0.50673(19) 0.3275(2) 0.0460(9) Uani 1 1 d . . .
H57 H 0.4435 0.4704 0.2934 0.055 Uiso 1 1 calc R . .
C58 C 0.3540(3) 0.5696(2) 0.2244(2) 0.0640(12) Uani 1 1 d . . .
H58A H 0.2991 0.5384 0.2058 0.096 Uiso 1 1 calc R . .
H58B H 0.4129 0.5544 0.1995 0.096 Uiso 1 1 calc R . .
H58C H 0.3397 0.6223 0.2127 0.096 Uiso 1 1 calc R . .
C59 C 0.3816(3) 0.4900(2) 0.8438(3) 0.0713(14) Uani 1 1 d . . .
C60 C 0.3986(3) 0.5128(3) 0.9068(4) 0.094(2) Uani 1 1 d . . .
H60 H 0.4108 0.5660 0.9137 0.113 Uiso 1 1 calc R . .
C61 C 0.4016(4) 0.4719(7) 0.9640(5) 0.151(4) Uani 1 1 d . . .
H61 H 0.4127 0.4917 1.0151 0.181 Uiso 1 1 calc R . .
C62 C 0.3890(5) 0.4014(7) 0.9511(6) 0.159(6) Uani 1 1 d . . .
H62 H 0.3915 0.3657 0.9927 0.190 Uiso 1 1 calc R . .
C63 C 0.3743(5) 0.3805(4) 0.8866(8) 0.170(6) Uani 1 1 d . . .
H63 H 0.3653 0.3273 0.8772 0.204 Uiso 1 1 calc R . .
C64 C 0.3701(3) 0.4232(3) 0.8325(5) 0.119(3) Uani 1 1 d . . .
H64 H 0.3577 0.4043 0.7812 0.143 Uiso 1 1 calc R . .
C65 C 0.3756(4) 0.5388(4) 0.7836(4) 0.128(3) Uani 1 1 d . . .
H65A H 0.3823 0.5110 0.7362 0.192 Uiso 1 1 calc R . .
H65B H 0.4278 0.5760 0.7896 0.192 Uiso 1 1 calc R . .
H65C H 0.3123 0.5642 0.7819 0.192 Uiso 1 1 calc R . .
C66 C 0.3052(5) 0.7311(4) 0.0796(5) 0.100(4) Uiso 0.469(7) 1 d PGD A 1
C67 C 0.3922(6) 0.7107(2) 0.0838(4) 0.071(3) Uiso 0.469(7) 1 d PGD A 1
H67 H 0.4084 0.6581 0.0785 0.085 Uiso 0.469(7) 1 calc PR A 1
C68 C 0.4585(4) 0.7579(3) 0.0949(4) 0.046(2) Uiso 0.469(7) 1 d PG A 1
H68 H 0.5261 0.7421 0.0982 0.055 Uiso 0.469(7) 1 calc PR A 1
C69 C 0.4377(3) 0.8256(3) 0.1018(3) 0.046(2) Uiso 0.469(7) 1 d PG A 1
H69 H 0.4892 0.8624 0.1104 0.055 Uiso 0.469(7) 1 calc PR A 1
C70 C 0.3506(4) 0.8461(3) 0.0976(4) 0.052(3) Uiso 0.469(7) 1 d PG A 1
H70 H 0.3345 0.8987 0.1029 0.063 Uiso 0.469(7) 1 calc PR A 1
C71 C 0.2844(3) 0.7988(5) 0.0865(4) 0.067(3) Uiso 0.469(7) 1 d PGD A 1
H71 H 0.2168 0.8146 0.0832 0.080 Uiso 0.469(7) 1 calc PR A 1
C66A C 0.3335(4) 0.7034(2) 0.0755(3) 0.058(2) Uiso 0.531(7) 1 d PGD A 2
C67A C 0.4221(3) 0.7178(4) 0.0861(3) 0.041(2) Uiso 0.531(7) 1 d PGD A 2
H67A H 0.4698 0.6778 0.0853 0.049 Uiso 0.531(7) 1 calc PR A 2
C68A C 0.4493(3) 0.7838(5) 0.0977(4) 0.126(5) Uiso 0.531(7) 1 d PG A 2
H68A H 0.5181 0.7951 0.1060 0.152 Uiso 0.531(7) 1 calc PR A 2
C69A C 0.3878(6) 0.8353(3) 0.0988(5) 0.126(5) Uiso 0.531(7) 1 d PG A 2
H69A H 0.4090 0.8866 0.1078 0.151 Uiso 0.531(7) 1 calc PR A 2
C70A C 0.2992(5) 0.8209(3) 0.0881(4) 0.076(3) Uiso 0.531(7) 1 d PG A 2
H70A H 0.2515 0.8609 0.0889 0.091 Uiso 0.531(7) 1 calc PR A 2
C71A C 0.2721(3) 0.7549(4) 0.0765(3) 0.043(2) Uiso 0.531(7) 1 d PGD A 2
H71A H 0.2032 0.7436 0.0683 0.051 Uiso 0.531(7) 1 calc PR A 2
C72 C 0.2356(7) 0.6929(6) 0.0733(6) 0.082(4) Uiso 0.469(7) 1 d PD A 1
H72D H 0.2554 0.6407 0.0670 0.123 Uiso 0.469(7) 1 calc PR A 1
H72E H 0.1951 0.7088 0.0288 0.123 Uiso 0.469(7) 1 calc PR A 1
H72F H 0.1984 0.6975 0.1189 0.123 Uiso 0.469(7) 1 calc PR A 1
C72A C 0.2972(8) 0.6373(5) 0.0643(6) 0.109(4) Uiso 0.531(7) 1 d PD A 2
H72A H 0.3500 0.6004 0.0641 0.164 Uiso 0.531(7) 1 calc PR A 2
H72B H 0.2601 0.6361 0.0152 0.164 Uiso 0.531(7) 1 calc PR A 2
H72C H 0.2540 0.6252 0.1049 0.164 Uiso 0.531(7) 1 calc PR A 2
C73 C -0.0231(3) 0.37211(17) 0.77363(17) 0.0409(9) Uani 1 1 d . . .
C74 C -0.0078(3) 0.32219(16) 0.82227(17) 0.0388(9) Uani 1 1 d . . .
H74 H -0.0582 0.2859 0.8320 0.047 Uiso 1 1 calc R . .
C75 C 0.0738(3) 0.31912(19) 0.8588(2) 0.0493(10) Uani 1 1 d . . .
H75 H 0.0855 0.2804 0.8969 0.059 Uiso 1 1 calc R . .
C76 C 0.1387(3) 0.3646(2) 0.8468(2) 0.0526(11) Uani 1 1 d . . .
H76 H 0.2009 0.3621 0.8755 0.063 Uiso 1 1 calc R . .
C77 C 0.1237(3) 0.4136(2) 0.7975(2) 0.0509(10) Uani 1 1 d . . .
H77 H 0.1749 0.4490 0.7872 0.061 Uiso 1 1 calc R . .
C78 C 0.0436(3) 0.41759(18) 0.76124(18) 0.0443(10) Uani 1 1 d . . .
H78 H 0.0327 0.4563 0.7230 0.053 Uiso 1 1 calc R . .
C79 C -0.1102(3) 0.37919(19) 0.73727(19) 0.0522(11) Uani 1 1 d . . .
H79A H -0.1457 0.3317 0.7398 0.078 Uiso 1 1 calc R . .
H79B H -0.1018 0.3923 0.6840 0.078 Uiso 1 1 calc R . .
H79C H -0.1471 0.4188 0.7613 0.078 Uiso 1 1 calc R . .

loop_
_atom_site_aniso_label
_atom_site_aniso_U_11
_atom_site_aniso_U_22
_atom_site_aniso_U_33
_atom_site_aniso_U_23
_atom_site_aniso_U_13
_atom_site_aniso_U_12
N7 0.0289(15) 0.0317(15) 0.0271(14) -0.0093(13) 0.0010(11) 0.0035(12)
N14 0.0183(13) 0.0439(17) 0.0282(14) -0.0067(13) -0.0011(11) -0.0024(12)
N18 0.0268(15) 0.0306(15) 0.0326(15) -0.0126(13) -0.0003(11) -0.0004(12)
N25 0.0262(15) 0.0363(16) 0.0403(16) -0.0061(13) 0.0065(12) 0.0099(12)
N31 0.0354(17) 0.0483(19) 0.0328(16) 0.0085(15) -0.0022(13) 0.0076(14)
N33 0.0251(15) 0.0455(18) 0.0521(19) 0.0034(15) 0.0103(13) -0.0001(13)
N40 0.0482(18) 0.0272(15) 0.0221(14) 0.0089(12) 0.0043(12) 0.0029(13)
N49 0.0260(13) 0.0195(13) 0.0173(13) -0.0021(11) 0.0016(10) -0.0023(10)
C1 0.0233(15) 0.0172(14) 0.0105(13) 0.0023(12) 0.0022(11) 0.0013(11)
C2 0.0215(15) 0.0162(14) 0.0133(14) 0.0035(12) 0.0007(11) -0.0004(11)
C3 0.0208(14) 0.0142(14) 0.0141(14) 0.0002(12) 0.0000(11) 0.0005(11)
C4 0.0217(15) 0.0148(14) 0.0152(14) 0.0041(12) 0.0019(11) 0.0005(11)
C5 0.0200(14) 0.0154(14) 0.0134(13) 0.0001(12) 0.0004(11) -0.0001(11)
C6 0.0201(15) 0.0265(16) 0.0166(15) -0.0011(13) -0.0011(12) -0.0003(12)
C8 0.0189(14) 0.0159(14) 0.0178(14) -0.0009(12) -0.0003(11) 0.0014(11)
C9 0.0222(15) 0.0228(16) 0.0213(15) -0.0043(13) 0.0020(12) 0.0005(12)
C10 0.0204(15) 0.0323(17) 0.0245(16) -0.0040(14) 0.0049(12) -0.0005(13)
C11 0.0177(15) 0.0214(15) 0.0276(16) -0.0048(13) 0.0013(12) 0.0027(12)
C7 0.0214(15) 0.0169(14) 0.0174(14) -0.0056(12) 0.0037(11) -0.0008(11)
C12 0.0229(16) 0.0242(16) 0.0215(15) -0.0023(13) -0.0022(12) 0.0023(12)
C13 0.0209(15) 0.0208(15) 0.0198(15) -0.0016(13) 0.0025(12) 0.0016(12)
C15 0.0211(16) 0.044(2) 0.043(2) -0.0016(17) 0.0050(14) -0.0031(15)
C16 0.0200(16) 0.058(2) 0.040(2) -0.0084(18) -0.0030(14) -0.0068(16)
C17 0.0183(15) 0.0217(15) 0.0212(15) -0.0023(14) 0.0039(12) 0.0026(12)
C19 0.0193(14) 0.0169(14) 0.0151(14) -0.0011(12) 0.0003(11) -0.0017(11)
C20 0.0203(15) 0.0171(15) 0.0224(15) -0.0003(13) -0.0013(12) -0.0008(11)
C21 0.0198(15) 0.0215(16) 0.0270(17) 0.0016(13) -0.0046(12) 0.0040(12)
C22 0.0162(15) 0.0233(16) 0.0310(17) -0.0064(14) 0.0019(12) -0.0005(12)
C23 0.0199(15) 0.0262(16) 0.0184(15) -0.0025(13) 0.0034(12) -0.0022(12)
C24 0.0195(15) 0.0188(15) 0.0200(15) -0.0038(12) -0.0001(12) -0.0022(11)
C26 0.035(2) 0.041(2) 0.057(2) -0.0077(19) -0.0001(17) 0.0185(16)
C27 0.0307(19) 0.047(2) 0.045(2) -0.0183(18) 0.0133(16) 0.0054(16)
C28 0.0208(14) 0.0132(13) 0.0141(14) 0.0016(12) 0.0010(11) 0.0022(11)
C29 0.0225(15) 0.0212(15) 0.0181(14) -0.0010(13) 0.0012(12) 0.0000(12)
C30 0.0195(15) 0.0299(18) 0.0286(17) -0.0008(15) 0.0017(13) 0.0041(13)
C32 0.0227(16) 0.0277(17) 0.0279(17) 0.0010(14) 0.0005(13) 0.0009(13)
C34 0.0223(15) 0.0153(14) 0.0228(16) -0.0004(12) 0.0020(12) -0.0024(11)
C35 0.0267(16) 0.0195(15) 0.0179(15) -0.0028(13) 0.0035(12) -0.0007(12)
C36 0.0303(17) 0.0191(16) 0.0242(16) -0.0009(13) -0.0002(13) 0.0027(12)
C37 0.0348(18) 0.0185(16) 0.0216(16) 0.0027(13) -0.0036(13) -0.0023(13)
C38 0.0300(17) 0.0243(16) 0.0229(16) 0.0002(14) 0.0075(13) -0.0042(13)
C39 0.0231(15) 0.0201(15) 0.0225(16) 0.0015(13) 0.0040(12) -0.0022(12)
C41 0.051(2) 0.0224(18) 0.0350(19) 0.0078(15) -0.0023(16) 0.0073(15)
C42 0.059(2) 0.0282(18) 0.0233(17) 0.0088(15) 0.0086(16) 0.0002(16)
C43 0.0189(14) 0.0183(14) 0.0152(14) 0.0002(12) -0.0016(11) 0.0010(11)
C44 0.0205(15) 0.0189(15) 0.0166(14) 0.0044(12) 0.0010(11) 0.0005(11)
C45 0.0233(16) 0.0192(15) 0.0179(15) 0.0020(12) -0.0026(12) 0.0002(12)
C46 0.0218(15) 0.0170(14) 0.0150(14) -0.0004(12) -0.0024(11) 0.0037(11)
C47 0.0198(15) 0.0188(15) 0.0170(15) 0.0008(12) 0.0006(11) 0.0010(11)
C48 0.0202(14) 0.0170(14) 0.0174(14) 0.0013(12) -0.0018(11) -0.0017(11)
C50 0.0313(18) 0.0275(17) 0.0222(16) -0.0056(14) -0.0004(13) -0.0083(13)
C51 0.0294(17) 0.0227(16) 0.0187(15) 0.0001(13) 0.0038(12) 0.0011(13)
C52 0.056(2) 0.035(2) 0.038(2) 0.0024(18) -0.0029(18) -0.0152(18)
C53 0.058(2) 0.0277(19) 0.047(2) 0.0021(18) -0.0042(18) -0.0100(17)
C54 0.046(2) 0.040(2) 0.041(2) 0.0035(18) -0.0007(17) -0.0162(17)
C55 0.039(2) 0.059(3) 0.043(2) 0.015(2) -0.0075(17) -0.0216(19)
C56 0.032(2) 0.044(2) 0.060(3) 0.014(2) -0.0035(18) -0.0107(17)
C57 0.042(2) 0.041(2) 0.054(2) 0.003(2) -0.0022(18) -0.0070(17)
C58 0.094(4) 0.055(3) 0.042(2) -0.004(2) -0.004(2) 0.000(2)
C59 0.032(2) 0.054(3) 0.127(5) -0.017(3) -0.003(3) 0.002(2)
C60 0.049(3) 0.096(5) 0.138(6) -0.064(5) 0.007(4) -0.009(3)
C61 0.048(4) 0.278(13) 0.127(7) -0.021(9) 0.015(4) 0.015(7)
C62 0.038(4) 0.225(13) 0.212(12) 0.115(11) 0.008(6) 0.031(6)
C63 0.051(4) 0.064(4) 0.391(18) 0.041(9) -0.028(8) 0.017(3)
C64 0.059(4) 0.069(4) 0.225(8) -0.065(5) -0.039(4) 0.012(3)
C65 0.062(4) 0.145(6) 0.177(7) 0.040(6) 0.008(4) 0.010(4)
C73 0.065(3) 0.0272(19) 0.0309(19) -0.0105(16) 0.0064(17) 0.0096(17)
C74 0.064(3) 0.0210(17) 0.0309(19) -0.0029(16) -0.0001(17) 0.0068(16)
C75 0.069(3) 0.033(2) 0.046(2) -0.0175(19) 0.004(2) 0.0013(19)
C76 0.059(3) 0.045(2) 0.053(3) -0.024(2) -0.002(2) 0.005(2)
C77 0.067(3) 0.039(2) 0.049(2) -0.016(2) 0.014(2) 0.007(2)
C78 0.071(3) 0.0256(19) 0.038(2) -0.0106(17) 0.020(2) 0.0051(18)
C79 0.074(3) 0.035(2) 0.046(2) -0.0145(19) -0.009(2) 0.014(2)

loop_
_atom_type_symbol
_atom_type_description
_atom_type_scat_dispersion_real
_atom_type_scat_dispersion_imag
_atom_type_scat_source
C C 0.0033 0.0016 'International Tables Vol C Tables 4.2.6.8 and 6.1.1.4'
H H 0.0000 0.0000 'International Tables Vol C Tables 4.2.6.8 and 6.1.1.4'
N N 0.0061 0.0033 'International Tables Vol C Tables 4.2.6.8 and 6.1.1.4'

loop_
_geom_angle_atom_site_label_1
_geom_angle_atom_site_label_2
_geom_angle_atom_site_label_3
_geom_angle
C11 N14 C16 120.2(3)
C11 N14 C15 119.9(2)
C16 N14 C15 119.9(2)
C22 N25 C27 120.7(3)
C22 N25 C26 119.8(3)
C27 N25 C26 119.5(3)
C37 N40 C41 120.3(3)
C37 N40 C42 120.9(3)
C41 N40 C42 118.7(3)
C46 N49 C51 121.9(2)
C46 N49 C50 120.6(2)
C51 N49 C50 117.4(2)
C2 C1 C6 122.1(2)
C2 C1 C5 109.5(2)
C6 C1 C5 125.8(2)
C1 C2 C3 106.4(2)
C1 C2 C8 128.0(2)
C3 C2 C8 125.5(2)
C4 C3 C17 124.3(2)
C4 C3 C2 110.4(2)
C17 C3 C2 125.0(2)
C3 C4 C5 107.6(2)
C3 C4 C19 124.0(2)
C5 C4 C19 127.8(2)
C28 C5 C4 125.4(2)
C28 C5 C1 128.3(2)
C4 C5 C1 106.0(2)
N7 C6 C1 177.9(3)
C13 C8 C9 117.2(2)
C13 C8 C2 121.6(2)
C9 C8 C2 121.2(2)
C10 C9 C8 121.8(3)
C10 C9 H9 119.1
C8 C9 H9 119.1
C9 C10 C11 121.0(3)
C9 C10 H10 119.5
C11 C10 H10 119.5
N14 C11 C10 121.5(3)
N14 C11 C12 121.0(3)
C10 C11 C12 117.5(3)
C29 C7 C34 123.3(2)
C29 C7 C28 119.9(2)
C34 C7 C28 116.5(2)
C13 C12 C11 120.7(3)
C13 C12 H12 119.6
C11 C12 H12 119.6
C12 C13 C8 121.8(3)
C12 C13 H13 119.1
C8 C13 H13 119.1
N14 C15 H15A 109.5
N14 C15 H15B 109.5
H15A C15 H15B 109.5
N14 C15 H15C 109.5
H15A C15 H15C 109.5
H15B C15 H15C 109.5
N14 C16 H16A 109.5
N14 C16 H16B 109.5
H16A C16 H16B 109.5
N14 C16 H16C 109.5
H16A C16 H16C 109.5
H16B C16 H16C 109.5
N18 C17 C3 179.1(3)
C24 C19 C20 117.8(2)
C24 C19 C4 122.3(2)
C20 C19 C4 119.7(2)
C21 C20 C19 121.2(3)
C21 C20 H20 119.4
C19 C20 H20 119.4
C20 C21 C22 121.0(3)
C20 C21 H21 119.5
C22 C21 H21 119.5
N25 C22 C21 121.7(3)
N25 C22 C23 120.2(3)
C21 C22 C23 118.0(3)
C24 C23 C22 120.3(3)
C24 C23 H23 119.9
C22 C23 H23 119.9
C23 C24 C19 121.7(3)
C23 C24 H24 119.2
C19 C24 H24 119.2
N25 C26 H26A 109.5
N25 C26 H26B 109.5
H26A C26 H26B 109.5
N25 C26 H26C 109.5
H26A C26 H26C 109.5
H26B C26 H26C 109.5
N25 C27 H27A 109.5
N25 C27 H27B 109.5
H27A C27 H27B 109.5
N25 C27 H27C 109.5
H27A C27 H27C 109.5
H27B C27 H27C 109.5
C5 C28 C43 124.9(2)
C5 C28 C7 117.7(2)
C43 C28 C7 117.1(2)
C7 C29 C30 122.3(3)
C7 C29 C32 123.2(3)
C30 C29 C32 114.4(2)
N31 C30 C29 177.3(3)
N33 C32 C29 177.5(3)
C39 C34 C35 117.0(3)
C39 C34 C7 124.0(3)
C35 C34 C7 119.0(2)
C36 C35 C34 122.4(3)
C36 C35 H35 118.8
C34 C35 H35 118.8
C35 C36 C37 120.4(3)
C35 C36 H36 119.8
C37 C36 H36 119.8
N40 C37 C36 121.3(3)
N40 C37 C38 121.2(3)
C36 C37 C38 117.5(3)
C39 C38 C37 121.1(3)
C39 C38 H38 119.4
C37 C38 H38 119.4
C38 C39 C34 121.4(3)
C38 C39 H39 119.3
C34 C39 H39 119.3
N40 C41 H41A 109.5
N40 C41 H41B 109.5
H41A C41 H41B 109.5
N40 C41 H41C 109.5
H41A C41 H41C 109.5
H41B C41 H41C 109.5
N40 C42 H42A 109.5
N40 C42 H42B 109.5
H42A C42 H42B 109.5
N40 C42 H42C 109.5
H42A C42 H42C 109.5
H42B C42 H42C 109.5
C48 C43 C44 116.1(2)
C48 C43 C28 122.2(2)
C44 C43 C28 121.7(2)
C45 C44 C43 122.5(3)
C45 C44 H44 118.7
C43 C44 H44 118.7
C44 C45 C46 120.9(3)
C44 C45 H45 119.6
C46 C45 H45 119.6
N49 C46 C45 121.0(2)
N49 C46 C47 121.4(2)
C45 C46 C47 117.5(2)
C48 C47 C46 120.7(2)
C48 C47 H47 119.7
C46 C47 H47 119.7
C47 C48 C43 122.3(3)
C47 C48 H48 118.9
C43 C48 H48 118.9
N49 C50 H50A 109.5
N49 C50 H50B 109.5
H50A C50 H50B 109.5
N49 C50 H50C 109.5
H50A C50 H50C 109.5
H50B C50 H50C 109.5
N49 C51 H51A 109.5
N49 C51 H51B 109.5
H51A C51 H51B 109.5
N49 C51 H51C 109.5
H51A C51 H51C 109.5
H51B C51 H51C 109.5
C53 C52 C57 118.5(3)
C53 C52 C58 121.2(4)
C57 C52 C58 120.3(4)
C52 C53 C54 121.2(4)
C52 C53 H53 119.4
C54 C53 H53 119.4
C55 C54 C53 119.8(4)
C55 C54 H54 120.1
C53 C54 H54 120.1
C56 C55 C54 119.3(3)
C56 C55 H55 120.4
C54 C55 H55 120.4
C57 C56 C55 120.9(4)
C57 C56 H56 119.6
C55 C56 H56 119.6
C56 C57 C52 120.4(4)
C56 C57 H57 119.8
C52 C57 H57 119.8
C52 C58 H58A 109.5
C52 C58 H58B 109.5
H58A C58 H58B 109.5
C52 C58 H58C 109.5
H58A C58 H58C 109.5
H58B C58 H58C 109.5
C60 C59 C64 120.3(7)
C60 C59 C65 120.1(6)
C64 C59 C65 119.5(7)
C59 C60 C61 123.3(7)
C59 C60 H60 118.4
C61 C60 H60 118.4
C60 C61 C62 115.6(9)
C60 C61 H61 122.2
C62 C61 H61 122.2
C63 C62 C61 119.0(11)
C63 C62 H62 120.5
C61 C62 H62 120.5
C62 C63 C64 122.8(10)
C62 C63 H63 118.6
C64 C63 H63 118.6
C59 C64 C63 118.9(8)
C59 C64 H64 120.5
C63 C64 H64 120.5
C59 C65 H65A 109.5
C59 C65 H65B 109.5
H65A C65 H65B 109.5
C59 C65 H65C 109.5
H65A C65 H65C 109.5
H65B C65 H65C 109.5
C72 C66 C67 127.5(9)
C72 C66 C71 112.4(9)
C67 C66 C71 120.0
C66 C67 C68 120.0
C66 C67 H67 120.0
C68 C67 H67 120.0
C69 C68 C67 120.0
C69 C68 H68 120.0
C67 C68 H68 120.0
C68 C69 C70 120.0
C68 C69 H69 120.0
C70 C69 H69 120.0
C71 C70 C69 120.0
C71 C70 H70 120.0
C69 C70 H70 120.0
C70 C71 C66 120.0
C70 C71 H71 120.0
C66 C71 H71 120.0
C67A C66A C71A 120.0
C67A C66A C72A 125.2(7)
C71A C66A C72A 114.8(7)
C68A C67A C66A 120.0
C68A C67A H67A 120.0
C66A C67A H67A 120.0
C67A C68A C69A 120.0
C67A C68A H68A 120.0
C69A C68A H68A 120.0
C70A C69A C68A 120.0
C70A C69A H69A 120.0
C68A C69A H69A 120.0
C69A C70A C71A 120.0
C69A C70A H70A 120.0
C71A C70A H70A 120.0
C70A C71A C66A 120.0
C70A C71A H71A 120.0
C66A C71A H71A 120.0
C66A C72A H72A 109.5
C66A C72A H72B 109.5
H72A C72A H72B 109.5
C66A C72A H72C 109.5
H72A C72A H72C 109.5
H72B C72A H72C 109.5
C74 C73 C78 119.0(4)
C74 C73 C79 120.8(4)
C78 C73 C79 120.1(4)
C73 C74 C75 119.6(4)
C73 C74 H74 120.2
C75 C74 H74 120.2
C76 C75 C74 120.9(4)
C76 C75 H75 119.5
C74 C75 H75 119.5
C75 C76 C77 119.4(4)
C75 C76 H76 120.3
C77 C76 H76 120.3
C76 C77 C78 120.5(4)
C76 C77 H77 119.7
C78 C77 H77 119.7
C77 C78 C73 120.6(4)
C77 C78 H78 119.7
C73 C78 H78 119.7
C73 C79 H79A 109.5
C73 C79 H79B 109.5
H79A C79 H79B 109.5
C73 C79 H79C 109.5
H79A C79 H79C 109.5
H79B C79 H79C 109.5

loop_
_geom_bond_atom_site_label_1
_geom_bond_atom_site_label_2
_geom_bond_distance
N7 C6 1.154(3)
N14 C11 1.365(3)
N14 C16 1.452(4)
N14 C15 1.459(4)
N18 C17 1.150(3)
N25 C22 1.377(4)
N25 C27 1.446(4)
N25 C26 1.464(4)
N31 C30 1.153(4)
N33 C32 1.141(4)
N40 C37 1.365(4)
N40 C41 1.459(4)
N40 C42 1.460(4)
N49 C46 1.346(3)
N49 C51 1.462(3)
N49 C50 1.464(4)
C1 C2 1.393(4)
C1 C6 1.425(4)
C1 C5 1.460(4)
C2 C3 1.438(4)
C2 C8 1.458(4)
C3 C4 1.391(4)
C3 C17 1.428(4)
C4 C5 1.443(4)
C4 C19 1.473(4)
C5 C28 1.398(4)
C8 C13 1.397(4)
C8 C9 1.401(4)
C9 C10 1.381(4)
C9 H9 1.0800
C10 C11 1.402(4)
C10 H10 1.0800
C11 C12 1.413(4)
C7 C29 1.371(4)
C7 C34 1.448(4)
C7 C28 1.498(4)
C12 C13 1.381(4)
C12 H12 1.0800
C13 H13 1.0800
C15 H15A 1.0899
C15 H15B 1.0899
C15 H15C 1.0899
C16 H16A 1.0899
C16 H16B 1.0899
C16 H16C 1.0899
C19 C24 1.397(4)
C19 C20 1.399(4)
C20 C21 1.389(4)
C20 H20 1.0800
C21 C22 1.400(4)
C21 H21 1.0800
C22 C23 1.412(4)
C23 C24 1.389(4)
C23 H23 1.0800
C24 H24 1.0800
C26 H26A 1.0899
C26 H26B 1.0899
C26 H26C 1.0899
C27 H27A 1.0899
C27 H27B 1.0899
C27 H27C 1.0899
C28 C43 1.433(4)
C29 C30 1.433(4)
C29 C32 1.444(4)
C34 C39 1.406(4)
C34 C35 1.416(4)
C35 C36 1.367(4)
C35 H35 1.0800
C36 C37 1.418(4)
C36 H36 1.0800
C37 C38 1.423(4)
C38 C39 1.376(4)
C38 H38 1.0800
C39 H39 1.0800
C41 H41A 1.0899
C41 H41B 1.0899
C41 H41C 1.0899
C42 H42A 1.0899
C42 H42B 1.0899
C42 H42C 1.0899
C43 C48 1.419(4)
C43 C44 1.420(4)
C44 C45 1.363(4)
C44 H44 1.0800
C45 C46 1.421(4)
C45 H45 1.0800
C46 C47 1.422(4)
C47 C48 1.372(4)
C47 H47 1.0800
C48 H48 1.0800
C50 H50A 1.0899
C50 H50B 1.0899
C50 H50C 1.0899
C51 H51A 1.0899
C51 H51B 1.0899
C51 H51C 1.0899
C52 C53 1.386(5)
C52 C57 1.391(5)
C52 C58 1.515(5)
C53 C54 1.388(5)
C53 H53 1.0800
C54 C55 1.384(5)
C54 H54 1.0800
C55 C56 1.382(5)
C55 H55 1.0800
C56 C57 1.380(5)
C56 H56 1.0800
C57 H57 1.0800
C58 H58A 1.0899
C58 H58B 1.0899
C58 H58C 1.0899
C59 C60 1.327(7)
C59 C64 1.354(7)
C59 C65 1.528(8)
C60 C61 1.385(11)
C60 H60 1.0800
C61 C62 1.434(13)
C61 H61 1.0800
C62 C63 1.338(14)
C62 H62 1.0800
C63 C64 1.357(12)
C63 H63 1.0800
C64 H64 1.0800
C65 H65A 1.0899
C65 H65B 1.0899
C65 H65C 1.0899
C66 C72 1.307(9)
C66 C67 1.3900
C66 C71 1.3900
C67 C68 1.3900
C67 H67 1.0800
C68 C69 1.3900
C68 H68 1.0800
C69 C70 1.3900
C69 H69 1.0800
C70 C71 1.3900
C70 H70 1.0800
C71 H71 1.0800
C66A C67A 1.3900
C66A C71A 1.3900
C66A C72A 1.438(10)
C67A C68A 1.3900
C67A H67A 1.0800
C68A C69A 1.3900
C68A H68A 1.0800
C69A C70A 1.3900
C69A H69A 1.0800
C70A C71A 1.3900
C70A H70A 1.0800
C71A H71A 1.0800
C72 H72D 1.0899
C72 H72E 1.0899
C72 H72F 1.0899
C72A H72A 1.0899
C72A H72B 1.0899
C72A H72C 1.0899
C73 C74 1.387(5)
C73 C78 1.394(5)
C73 C79 1.484(5)
C74 C75 1.406(5)
C74 H74 1.0800
C75 C76 1.372(5)
C75 H75 1.0800
C76 C77 1.381(5)
C76 H76 1.0800
C77 C78 1.386(5)
C77 H77 1.0800
C78 H78 1.0800
C79 H79A 1.0899
C79 H79B 1.0899
C79 H79C 1.0899

loop_
_geom_torsion_atom_site_label_1
_geom_torsion_atom_site_label_2
_geom_torsion_atom_site_label_3
_geom_torsion_atom_site_label_4
_geom_torsion
C6 C1 C2 C3 164.1(2)
C5 C1 C2 C3 1.6(3)
C6 C1 C2 C8 -17.1(4)
C5 C1 C2 C8 -179.7(2)
C1 C2 C3 C4 -0.7(3)
C8 C2 C3 C4 -179.5(2)
C1 C2 C3 C17 174.2(2)
C8 C2 C3 C17 -4.6(4)
C17 C3 C4 C5 -175.4(2)
C2 C3 C4 C5 -0.5(3)
C17 C3 C4 C19 -4.1(4)
C2 C3 C4 C19 170.8(2)
C3 C4 C5 C28 -173.1(2)
C19 C4 C5 C28 16.1(4)
C3 C4 C5 C1 1.5(3)
C19 C4 C5 C1 -169.4(2)
C2 C1 C5 C28 172.4(3)
C6 C1 C5 C28 10.7(4)
C2 C1 C5 C4 -1.9(3)
C6 C1 C5 C4 -163.7(3)
C2 C1 C6 N7 -38(9)
C5 C1 C6 N7 122(9)
C1 C2 C8 C13 143.0(3)
C3 C2 C8 C13 -38.5(4)
C1 C2 C8 C9 -39.0(4)
C3 C2 C8 C9 139.5(3)
C13 C8 C9 C10 1.7(4)
C2 C8 C9 C10 -176.4(3)
C8 C9 C10 C11 -1.3(5)
C16 N14 C11 C10 175.6(3)
C15 N14 C11 C10 -6.5(4)
C16 N14 C11 C12 -5.1(4)
C15 N14 C11 C12 172.8(3)
C9 C10 C11 N14 178.6(3)
C9 C10 C11 C12 -0.8(4)
N14 C11 C12 C13 -176.9(3)
C10 C11 C12 C13 2.5(4)
C11 C12 C13 C8 -2.2(4)
C9 C8 C13 C12 0.1(4)
C2 C8 C13 C12 178.1(3)
C4 C3 C17 N18 -102(20)
C2 C3 C17 N18 84(20)
C3 C4 C19 C24 59.6(4)
C5 C4 C19 C24 -131.0(3)
C3 C4 C19 C20 -115.1(3)
C5 C4 C19 C20 54.4(4)
C24 C19 C20 C21 -1.1(4)
C4 C19 C20 C21 173.7(3)
C19 C20 C21 C22 0.4(4)
C27 N25 C22 C21 -173.5(3)
C26 N25 C22 C21 5.1(4)
C27 N25 C22 C23 7.2(4)
C26 N25 C22 C23 -174.2(3)
C20 C21 C22 N25 -177.9(3)
C20 C21 C22 C23 1.4(4)
N25 C22 C23 C24 176.8(3)
C21 C22 C23 C24 -2.5(4)
C22 C23 C24 C19 1.8(4)
C20 C19 C24 C23 0.1(4)
C4 C19 C24 C23 -174.7(3)
C4 C5 C28 C43 -159.7(3)
C1 C5 C28 C43 27.0(4)
C4 C5 C28 C7 26.7(4)
C1 C5 C28 C7 -146.6(3)
C29 C7 C28 C5 -125.7(3)
C34 C7 C28 C5 60.9(3)
C29 C7 C28 C43 60.2(3)
C34 C7 C28 C43 -113.2(3)
C34 C7 C29 C30 -179.1(3)
C28 C7 C29 C30 7.9(4)
C34 C7 C29 C32 3.1(4)
C28 C7 C29 C32 -169.9(3)
C7 C29 C30 N31 177(100)
C32 C29 C30 N31 -5(7)
C7 C29 C32 N33 145(8)
C30 C29 C32 N33 -33(8)
C29 C7 C34 C39 35.0(4)
C28 C7 C34 C39 -151.8(3)
C29 C7 C34 C35 -142.5(3)
C28 C7 C34 C35 30.7(4)
C39 C34 C35 C36 -3.9(4)
C7 C34 C35 C36 173.9(3)
C34 C35 C36 C37 3.6(4)
C41 N40 C37 C36 5.8(4)
C42 N40 C37 C36 -176.8(3)
C41 N40 C37 C38 -175.7(3)
C42 N40 C37 C38 1.7(4)
C35 C36 C37 N40 177.8(3)
C35 C36 C37 C38 -0.7(4)
N40 C37 C38 C39 179.7(3)
C36 C37 C38 C39 -1.8(4)
C37 C38 C39 C34 1.4(4)
C35 C34 C39 C38 1.3(4)
C7 C34 C39 C38 -176.3(3)
C5 C28 C43 C48 26.4(4)
C7 C28 C43 C48 -160.0(3)
C5 C28 C43 C44 -155.5(3)
C7 C28 C43 C44 18.1(4)
C48 C43 C44 C45 -0.5(4)
C28 C43 C44 C45 -178.7(3)
C43 C44 C45 C46 1.0(4)
C51 N49 C46 C45 180.0(2)
C50 N49 C46 C45 -3.0(4)
C51 N49 C46 C47 -1.0(4)
C50 N49 C46 C47 176.0(3)
C44 C45 C46 N49 178.5(3)
C44 C45 C46 C47 -0.5(4)
N49 C46 C47 C48 -179.4(2)
C45 C46 C47 C48 -0.4(4)
C46 C47 C48 C43 0.8(4)
C44 C43 C48 C47 -0.4(4)
C28 C43 C48 C47 177.8(2)
C57 C52 C53 C54 0.5(5)
C58 C52 C53 C54 -178.7(3)
C52 C53 C54 C55 -0.5(5)
C53 C54 C55 C56 0.0(5)
C54 C55 C56 C57 0.5(5)
C55 C56 C57 C52 -0.5(5)
C53 C52 C57 C56 0.0(5)
C58 C52 C57 C56 179.2(3)
C64 C59 C60 C61 -3.1(8)
C65 C59 C60 C61 177.4(5)
C59 C60 C61 C62 2.8(9)
C60 C61 C62 C63 -1.0(11)
C61 C62 C63 C64 -0.4(13)
C60 C59 C64 C63 1.5(8)
C65 C59 C64 C63 -179.0(6)
C62 C63 C64 C59 0.3(12)
C72 C66 C67 C68 -175.8(10)
C71 C66 C67 C68 0.0
C66 C67 C68 C69 0.0
C67 C68 C69 C70 0.0
C68 C69 C70 C71 0.0
C69 C70 C71 C66 0.0
C72 C66 C71 C70 176.4(9)
C67 C66 C71 C70 0.0
C71A C66A C67A C68A 0.0
C72A C66A C67A C68A -178.8(8)
C66A C67A C68A C69A 0.0
C67A C68A C69A C70A 0.0
C68A C69A C70A C71A 0.0
C69A C70A C71A C66A 0.0
C67A C66A C71A C70A 0.0
C72A C66A C71A C70A 178.9(8)
C78 C73 C74 C75 1.1(5)
C79 C73 C74 C75 -176.2(3)
C73 C74 C75 C76 -0.4(5)
C74 C75 C76 C77 -0.6(5)
C75 C76 C77 C78 1.0(5)
C76 C77 C78 C73 -0.3(5)
C74 C73 C78 C77 -0.8(5)
C79 C73 C78 C77 176.6(3)
